data_1526805
loop_
_publ_author_name
'Thangadurai, V.'
'Schmid-Beurmann, P.'
'Weppner, W.'

_publ_section_title
;
 Synthesis, structure and electrical conductivity of A' (A2 B3 O10) (A' =
 Rb, Cs; A = Sr, Ba; B = Nb, Ta): new members of Dion-Jacobson-type
 layered perovskites
;
_journal_name_full 'Journal of Solid State Chemistry'
_journal_page_first 279
_journal_page_last 289
_journal_volume 158
_journal_year 2001
_chemical_formula_sum 'Cs Nb3 O10 Sr2'
_chemical_name_systematic 'Cs Sr2 (Nb3 O10)'
_space_group_IT_number 123
_symmetry_space_group_name_Hall '-P 4 2'
_symmetry_space_group_name_H-M 'P 4/m m m'
_cell_angle_alpha 90
_cell_angle_beta 90
_cell_angle_gamma 90
_cell_formula_units_Z 1
_cell_length_a 3.9077
_cell_length_b 3.9077
_cell_length_c 15.414
_cell_volume 235.374
_citation_journal_id_ASTM JSSCBI
_cod_data_source_file Thangadurai_JSSCBI_2001_1553.cif
_cod_data_source_block Cs1Nb3O10Sr2
_cod_original_cell_volume 235.3736
_cod_original_formula_sum 'Cs1 Nb3 O10 Sr2'
_cod_database_code 1526805

loop_
_symmetry_equiv_pos_as_xyz
x,y,z
-y,x,z
-x,-y,z
y,-x,z
x,-y,-z
y,x,-z
-x,y,-z
-y,-x,-z
-x,-y,-z
y,-x,-z
x,y,-z
-y,x,-z
-x,y,z
-y,-x,z
x,-y,z
y,x,z

loop_
_atom_site_label
_atom_site_type_symbol
_atom_site_fract_x
_atom_site_fract_y
_atom_site_fract_z
_atom_site_occupancy
_atom_site_U_iso_or_equiv
Nb2 Nb+5 0 0 0.2839 1 0.0
Cs1 Cs+1 0.5 0.5 0.5 1 0.0
Nb1 Nb+5 0 0 0 1 0.0
O2 O-2 0 0 0.128 1 0.0
O1 O-2 0 0.5 0 1 0.0
Sr1 Sr+2 0.5 0.5 0.1445 1 0.0
O4 O-2 0 0 0.39 1 0.0
O3 O-2 0 0.5 0.258 1 0.0
